data_4348599
loop_
_publ_author_name
'Chow, Chun Y.'
'Guillot, R\'egis'
'Rivi\`ere, Eric'
'Kampf, Jeff W.'
'Mallah, Talal'
'Pecoraro, Vincent L.'

_publ_section_title
;
 Synthesis and Magnetic Characterization of Fe(III)-Based 9-Metallacrown-3
 Complexes Which Exhibit Magnetorefrigerant Properties.
;
_journal_issue 20
_journal_name_full 'Inorganic chemistry'
_journal_page_first 10238
_journal_page_last 10247
_journal_paper_doi 10.1021/acs.inorgchem.6b01404
_journal_volume 55
_journal_year 2016
_chemical_formula_moiety 'C45 H39 Fe4 N3 O18 + (solvent)'
_chemical_formula_sum 'C45 H39 Fe4 N3 O18'
_chemical_formula_weight 1133.19
_space_group_crystal_system trigonal
_space_group_IT_number 148
_space_group_name_Hall '-R 3'
_space_group_name_H-M_alt 'R -3 :H'
_atom_sites_solution_hydrogens geom
_audit_creation_method SHELXL-2014/6
_cell_angle_alpha 90
_cell_angle_beta 90
_cell_angle_gamma 120
_cell_formula_units_Z 6
_cell_length_a 18.44496(20)
_cell_length_b 18.44496(20)
_cell_length_c 31.7624(3)
_cell_measurement_reflns_used 26850
_cell_measurement_temperature 85(2)
_cell_measurement_theta_max 73.5230
_cell_measurement_theta_min 3.0690
_cell_volume 9358.35(17)
_computing_cell_refinement 'CrysAlisPro 1.171.38.41 (Rigaku OD, 2015)'
_computing_data_collection 'CrystalClear-SM Expert 2.0 r16 (Rigaku, 2014)'
_computing_data_reduction 'CrysAlisPro 1.171.38.41 (Rigaku OD, 2015)'
_computing_molecular_graphics 'Bruker SHELXTL'
_computing_publication_material 'Bruker SHELXTL'
_computing_structure_refinement 'SHELXL-2014/6 (Sheldrick, 2014)'
_computing_structure_solution 'SHELXT (Sheldrick, 2014)'
_diffrn_ambient_temperature 85(2)
_diffrn_measured_fraction_theta_full 0.999
_diffrn_measured_fraction_theta_max 0.997
_diffrn_measurement_device_type 'Rigaku Saturn 944+ CCD'
_diffrn_measurement_method '\w scans'
_diffrn_radiation_type CuK\a
_diffrn_radiation_wavelength 1.54184
_diffrn_reflns_av_R_equivalents 0.0762
_diffrn_reflns_av_unetI/netI 0.0216
_diffrn_reflns_Laue_measured_fraction_full 0.999
_diffrn_reflns_Laue_measured_fraction_max 0.997
_diffrn_reflns_limit_h_max 21
_diffrn_reflns_limit_h_min -22
_diffrn_reflns_limit_k_max 22
_diffrn_reflns_limit_k_min -22
_diffrn_reflns_limit_l_max 39
_diffrn_reflns_limit_l_min -39
_diffrn_reflns_number 82010
_diffrn_reflns_point_group_measured_fraction_full 0.999
_diffrn_reflns_point_group_measured_fraction_max 0.997
_diffrn_reflns_theta_full 67.684
_diffrn_reflns_theta_max 73.847
_diffrn_reflns_theta_min 3.097
_diffrn_source 'micro-focus rotating anode'
_exptl_absorpt_coefficient_mu 7.826
_exptl_absorpt_correction_T_max 1.00000
_exptl_absorpt_correction_T_min 0.45926
_exptl_absorpt_correction_type multi-scan
_exptl_absorpt_process_details
; 
CrysAlisPro 1.171.38.41 (Rigaku Oxford Diffraction, 2015) 
Empirical absorption correction using spherical harmonics, 
 implemented in SCALE3 ABSPACK scaling algorithm. 
;
_exptl_crystal_colour red
_exptl_crystal_density_diffrn 1.206
_exptl_crystal_description cube
_exptl_crystal_F_000 3468
_exptl_crystal_size_max 0.080
_exptl_crystal_size_mid 0.080
_exptl_crystal_size_min 0.080
_refine_diff_density_max 0.512
_refine_diff_density_min -0.508
_refine_diff_density_rms 0.078
_refine_ls_extinction_coef 0.000143(19)
_refine_ls_extinction_expression Fc^*^=kFc[1+0.001xFc^2^\l^3^/sin(2\q)]^-1/4^
_refine_ls_extinction_method SHELXL
_refine_ls_goodness_of_fit_ref 1.056
_refine_ls_hydrogen_treatment constr
_refine_ls_matrix_type full
_refine_ls_number_parameters 213
_refine_ls_number_reflns 4218
_refine_ls_number_restraints 9
_refine_ls_restrained_S_all 1.056
_refine_ls_R_factor_all 0.0452
_refine_ls_R_factor_gt 0.0431
_refine_ls_shift/su_max 0.000
_refine_ls_shift/su_mean 0.000
_refine_ls_structure_factor_coef Fsqd
_refine_ls_weighting_details 'w=1/[\s^2^(Fo^2^)+(0.0844P)^2^+9.8939P] where P=(Fo^2^+2Fc^2^)/3'
_refine_ls_weighting_scheme calc
_refine_ls_wR_factor_gt 0.1243
_refine_ls_wR_factor_ref 0.1274
_reflns_Friedel_coverage 0.000
_reflns_number_gt 3943
_reflns_number_total 4218
_reflns_threshold_expression 'I > 2\s(I)'
_cod_data_source_file ic6b01404_si_002.cif
_cod_data_source_block 1-OBz
_cod_original_cell_volume 9358.3(2)
_cod_database_code 4348599
_shelx_space_group_comment
; 
The symmetry employed for this shelxl refinement is uniquely defined 
by the following loop, which should always be used as a source of 
symmetry information in preference to the above space-group names. 
They are only intended as comments. 
;
_shelx_estimated_absorpt_t_min 0.573
_shelx_estimated_absorpt_t_max 0.573
_shelxl_version_number 2014/6

loop_
_space_group_symop_operation_xyz
'x, y, z'
'-y, x-y, z'
'-x+y, -x, z'
'x+2/3, y+1/3, z+1/3'
'-y+2/3, x-y+1/3, z+1/3'
'-x+y+2/3, -x+1/3, z+1/3'
'x+1/3, y+2/3, z+2/3'
'-y+1/3, x-y+2/3, z+2/3'
'-x+y+1/3, -x+2/3, z+2/3'
'-x, -y, -z'
'y, -x+y, -z'
'x-y, x, -z'
'-x+2/3, -y+1/3, -z+1/3'
'y+2/3, -x+y+1/3, -z+1/3'
'x-y+2/3, x+1/3, -z+1/3'
'-x+1/3, -y+2/3, -z+2/3'
'y+1/3, -x+y+2/3, -z+2/3'
'x-y+1/3, x+2/3, -z+2/3'

loop_
_atom_site_label
_atom_site_type_symbol
_atom_site_fract_x
_atom_site_fract_y
_atom_site_fract_z
_atom_site_U_iso_or_equiv
_atom_site_adp_type
_atom_site_occupancy
_atom_site_site_symmetry_order
_atom_site_calc_flag
_atom_site_refinement_flags_posn
_atom_site_refinement_flags_adp
_atom_site_refinement_flags_occupancy
N1 N 1.03644(11) 0.12225(11) 0.16827(6) 0.0330(4) Uani 1 1 d . . .
Fe1 Fe 1.0000 0.0000 0.10059(2) 0.02825(16) Uani 1 3 d S T P
Fe2 Fe 0.91102(2) 0.08597(2) 0.16242(2) 0.03131(14) Uani 1 1 d . U .
O1 O 0.86666(11) 0.00740(10) 0.21049(5) 0.0396(4) Uani 1 1 d . . .
O2 O 0.90296(9) -0.02121(9) 0.13810(5) 0.0315(3) Uani 1 1 d . . .
O3 O 0.93741(10) 0.17844(10) 0.19966(5) 0.0382(4) Uani 1 1 d . . .
O100 O 0.92969(11) 0.13974(11) 0.10616(5) 0.0412(4) Uani 1 1 d . . .
O101 O 0.97037(10) 0.07010(10) 0.06383(5) 0.0352(3) Uani 1 1 d . . .
C1 C 0.85859(14) -0.06520(14) 0.20449(7) 0.0348(5) Uani 1 1 d . . .
C2 C 1.04803(16) 0.17514(16) 0.23876(8) 0.0415(5) Uani 1 1 d . . .
C3 C 1.0912(2) 0.1921(3) 0.27695(10) 0.0653(9) Uani 1 1 d . . .
H3 H 1.1341 0.1784 0.2800 0.078 Uiso 1 1 calc R U .
C4 C 1.0730(3) 0.2280(3) 0.31009(11) 0.0871(13) Uani 1 1 d . . .
H4 H 1.1028 0.2387 0.3359 0.105 Uiso 1 1 calc R U .
C5 C 1.0105(3) 0.2486(3) 0.30546(10) 0.0764(11) Uani 1 1 d . . .
H5 H 0.9981 0.2744 0.3281 0.092 Uiso 1 1 calc R U .
C6 C 0.9669(2) 0.2321(2) 0.26879(9) 0.0556(7) Uani 1 1 d . . .
H6 H 0.9244 0.2467 0.2662 0.067 Uiso 1 1 calc R U .
C7 C 0.98311(16) 0.19414(15) 0.23479(7) 0.0400(5) Uani 1 1 d . . .
C100 C 0.94538(14) 0.12169(14) 0.07021(7) 0.0346(4) Uani 1 1 d . . .
C101 C 0.93224(15) 0.16297(15) 0.03310(7) 0.0378(5) Uani 1 1 d . . .
C102 C 0.9035(2) 0.21903(19) 0.03831(9) 0.0527(7) Uani 1 1 d . . .
H102 H 0.8951 0.2339 0.0658 0.063 Uiso 1 1 calc R U .
C103 C 0.8870(3) 0.2533(2) 0.00306(10) 0.0688(9) Uani 1 1 d . . .
H103 H 0.8669 0.2914 0.0065 0.083 Uiso 1 1 calc R U .
C104 C 0.8996(2) 0.2325(2) -0.03674(10) 0.0652(8) Uani 1 1 d . . .
H104 H 0.8881 0.2561 -0.0606 0.078 Uiso 1 1 calc R U .
C105 C 0.92905(19) 0.17716(19) -0.04220(8) 0.0510(6) Uani 1 1 d . . .
H105 H 0.9383 0.1634 -0.0697 0.061 Uiso 1 1 calc R U .
C106 C 0.94492(15) 0.14217(15) -0.00749(8) 0.0401(5) Uani 1 1 d . . .
H106 H 0.9645 0.1038 -0.0112 0.048 Uiso 1 1 calc R U .
O200 O 0.78809(10) 0.05579(11) 0.15135(6) 0.0455(4) Uani 1 1 d . U .
H200 H 0.7797 0.0958 0.1366 0.055 Uiso 1 1 calc R U .
C200 C 0.7163(2) -0.0183(3) 0.1637(2) 0.116(2) Uani 1 1 d . U .
H20A H 0.6663 -0.0168 0.1546 0.175 Uiso 1 1 calc R U .
H20B H 0.7167 -0.0663 0.1507 0.175 Uiso 1 1 calc R U .
H20C H 0.7158 -0.0236 0.1944 0.175 Uiso 1 1 calc R U .

loop_
_atom_site_aniso_label
_atom_site_aniso_U_11
_atom_site_aniso_U_22
_atom_site_aniso_U_33
_atom_site_aniso_U_23
_atom_site_aniso_U_13
_atom_site_aniso_U_12
N1 0.0314(9) 0.0328(9) 0.0383(9) -0.0055(7) -0.0012(7) 0.0187(8)
Fe1 0.0257(2) 0.0257(2) 0.0334(3) 0.000 0.000 0.01284(10)
Fe2 0.0306(2) 0.0287(2) 0.0376(2) -0.00221(12) -0.00123(12) 0.01703(14)
O1 0.0463(9) 0.0360(8) 0.0412(8) -0.0009(6) 0.0047(7) 0.0242(7)
O2 0.0311(7) 0.0271(7) 0.0363(7) 0.0016(6) 0.0025(6) 0.0147(6)
O3 0.0392(8) 0.0361(8) 0.0442(8) -0.0069(6) -0.0047(7) 0.0225(7)
O100 0.0508(10) 0.0409(9) 0.0393(8) 0.0003(7) 0.0005(7) 0.0286(8)
O101 0.0348(8) 0.0329(8) 0.0408(8) 0.0006(6) -0.0021(6) 0.0192(7)
C1 0.0323(11) 0.0328(11) 0.0406(11) -0.0014(9) 0.0023(9) 0.0172(9)
C2 0.0413(12) 0.0465(13) 0.0412(12) -0.0068(10) -0.0043(10) 0.0253(11)
C3 0.071(2) 0.099(2) 0.0477(15) -0.0218(16) -0.0166(14) 0.059(2)
C4 0.106(3) 0.143(4) 0.0489(17) -0.035(2) -0.0261(18) 0.090(3)
C5 0.096(3) 0.113(3) 0.0494(16) -0.0279(18) -0.0117(16) 0.074(3)
C6 0.0627(17) 0.0701(18) 0.0480(14) -0.0121(13) -0.0012(12) 0.0436(16)
C7 0.0413(12) 0.0379(12) 0.0418(12) -0.0066(9) -0.0032(9) 0.0204(10)
C100 0.0306(10) 0.0304(10) 0.0414(11) 0.0013(8) -0.0014(8) 0.0141(9)
C101 0.0376(11) 0.0348(11) 0.0430(12) 0.0040(9) 0.0011(9) 0.0196(9)
C102 0.0742(19) 0.0544(15) 0.0468(13) 0.0054(12) 0.0048(12) 0.0451(15)
C103 0.110(3) 0.075(2) 0.0592(17) 0.0145(15) 0.0085(17) 0.074(2)
C104 0.093(2) 0.072(2) 0.0521(16) 0.0167(14) 0.0035(15) 0.058(2)
C105 0.0601(16) 0.0555(16) 0.0423(13) 0.0056(11) 0.0042(11) 0.0325(14)
C106 0.0383(12) 0.0391(12) 0.0440(12) 0.0053(9) 0.0014(9) 0.0201(10)
O200 0.0329(8) 0.0366(8) 0.0694(11) 0.0013(8) -0.0039(7) 0.0192(7)
C200 0.048(2) 0.083(3) 0.187(5) 0.053(3) -0.010(3) 0.0101(19)

loop_
_atom_type_symbol
_atom_type_description
_atom_type_scat_dispersion_real
_atom_type_scat_dispersion_imag
_atom_type_scat_source
C C 0.0181 0.0091 'International Tables Vol C Tables 4.2.6.8 and 6.1.1.4'
H H 0.0000 0.0000 'International Tables Vol C Tables 4.2.6.8 and 6.1.1.4'
N N 0.0311 0.0180 'International Tables Vol C Tables 4.2.6.8 and 6.1.1.4'
O O 0.0492 0.0322 'International Tables Vol C Tables 4.2.6.8 and 6.1.1.4'
Fe Fe -1.1336 3.1974 'International Tables Vol C Tables 4.2.6.8 and 6.1.1.4'

loop_
_geom_angle_atom_site_label_1
_geom_angle_atom_site_label_2
_geom_angle_atom_site_label_3
_geom_angle
_geom_angle_site_symmetry_1
_geom_angle_site_symmetry_3
C1 N1 O2 111.84(17) 3_765 3_765
C1 N1 Fe2 123.28(15) 3_765 .
O2 N1 Fe2 120.50(12) 3_765 .
O101 Fe1 O101 89.65(7) . 2_645
O101 Fe1 O101 89.65(7) . 3_765
O101 Fe1 O101 89.65(7) 2_645 3_765
O101 Fe1 O2 93.62(6) . 3_765
O101 Fe1 O2 176.04(6) 2_645 3_765
O101 Fe1 O2 88.14(6) 3_765 3_765
O101 Fe1 O2 176.04(6) . 2_645
O101 Fe1 O2 88.14(6) 2_645 2_645
O101 Fe1 O2 93.62(6) 3_765 2_645
O2 Fe1 O2 88.71(6) 3_765 2_645
O101 Fe1 O2 88.14(6) . .
O101 Fe1 O2 93.62(6) 2_645 .
O101 Fe1 O2 176.04(6) 3_765 .
O2 Fe1 O2 88.71(6) 3_765 .
O2 Fe1 O2 88.71(6) 2_645 .
O3 Fe2 O1 90.20(7) . .
O3 Fe2 O100 101.89(7) . .
O1 Fe2 O100 164.54(7) . .
O3 Fe2 O2 161.02(7) . .
O1 Fe2 O2 77.36(6) . .
O100 Fe2 O2 93.05(6) . .
O3 Fe2 N1 84.94(7) . .
O1 Fe2 N1 98.83(7) . .
O100 Fe2 N1 91.87(7) . .
O2 Fe2 N1 82.91(6) . .
O3 Fe2 O200 95.74(7) . .
O1 Fe2 O200 86.45(7) . .
O100 Fe2 O200 82.83(8) . .
O2 Fe2 O200 97.71(7) . .
N1 Fe2 O200 174.68(8) . .
C1 O1 Fe2 116.02(14) . .
N1 O2 Fe1 116.70(11) 2_645 .
N1 O2 Fe2 112.99(11) 2_645 .
Fe1 O2 Fe2 113.85(7) . .
C7 O3 Fe2 123.75(14) . .
C100 O100 Fe2 133.36(15) . .
C100 O101 Fe1 135.23(15) . .
O1 C1 N1 121.6(2) . 2_645
O1 C1 C2 118.8(2) . 2_645
N1 C1 C2 119.6(2) 2_645 2_645
C3 C2 C7 118.7(2) . .
C3 C2 C1 117.1(2) . 3_765
C7 C2 C1 124.2(2) . 3_765
C4 C3 C2 121.7(3) . .
C4 C3 H3 119.1 . .
C2 C3 H3 119.1 . .
C3 C4 C5 119.1(3) . .
C3 C4 H4 120.4 . .
C5 C4 H4 120.4 . .
C6 C5 C4 120.5(3) . .
C6 C5 H5 119.8 . .
C4 C5 H5 119.8 . .
C5 C6 C7 121.5(3) . .
C5 C6 H6 119.2 . .
C7 C6 H6 119.2 . .
O3 C7 C6 118.8(2) . .
O3 C7 C2 122.7(2) . .
C6 C7 C2 118.4(2) . .
O100 C100 O101 124.1(2) . .
O100 C100 C101 117.7(2) . .
O101 C100 C101 118.2(2) . .
C102 C101 C106 119.6(2) . .
C102 C101 C100 120.5(2) . .
C106 C101 C100 119.9(2) . .
C101 C102 C103 119.6(3) . .
C101 C102 H102 120.2 . .
C103 C102 H102 120.2 . .
C104 C103 C102 120.5(3) . .
C104 C103 H103 119.8 . .
C102 C103 H103 119.8 . .
C103 C104 C105 120.3(3) . .
C103 C104 H104 119.9 . .
C105 C104 H104 119.9 . .
C106 C105 C104 119.8(3) . .
C106 C105 H105 120.1 . .
C104 C105 H105 120.1 . .
C105 C106 C101 120.3(2) . .
C105 C106 H106 119.8 . .
C101 C106 H106 119.8 . .
C200 O200 Fe2 125.9(2) . .
C200 O200 H200 117.1 . .
Fe2 O200 H200 117.1 . .
O200 C200 H20A 109.5 . .
O200 C200 H20B 109.5 . .
H20A C200 H20B 109.5 . .
O200 C200 H20C 109.5 . .
H20A C200 H20C 109.5 . .
H20B C200 H20C 109.5 . .

loop_
_geom_bond_atom_site_label_1
_geom_bond_atom_site_label_2
_geom_bond_distance
_geom_bond_site_symmetry_2
N1 C1 1.314(3) 3_765
N1 O2 1.414(2) 3_765
N1 Fe2 2.0703(18) .
Fe1 O101 2.0101(15) .
Fe1 O101 2.0102(15) 2_645
Fe1 O101 2.0102(15) 3_765
Fe1 O2 2.0189(15) 3_765
Fe1 O2 2.0189(15) 2_645
Fe1 O2 2.0190(15) .
Fe2 O3 1.9273(16) .
Fe2 O1 1.9786(17) .
Fe2 O100 1.9884(17) .
Fe2 O2 2.0574(15) .
Fe2 O200 2.0767(17) .
O1 C1 1.286(3) .
O2 N1 1.414(2) 2_645
O3 C7 1.340(3) .
O100 C100 1.263(3) .
O101 C100 1.264(3) .
C1 N1 1.314(3) 2_645
C1 C2 1.471(3) 2_645
C2 C3 1.398(4) .
C2 C7 1.411(3) .
C2 C1 1.472(3) 3_765
C3 C4 1.371(4) .
C3 H3 0.9500 .
C4 C5 1.391(5) .
C4 H4 0.9500 .
C5 C6 1.360(4) .
C5 H5 0.9500 .
C6 C7 1.399(3) .
C6 H6 0.9500 .
C100 C101 1.487(3) .
C101 C102 1.388(4) .
C101 C106 1.398(3) .
C102 C103 1.392(4) .
C102 H102 0.9500 .
C103 C104 1.374(5) .
C103 H103 0.9500 .
C104 C105 1.385(4) .
C104 H104 0.9500 .
C105 C106 1.381(3) .
C105 H105 0.9500 .
C106 H106 0.9500 .
O200 C200 1.402(4) .
O200 H200 0.9500 .
C200 H20A 0.9800 .
C200 H20B 0.9800 .
C200 H20C 0.9800 .

loop_
_geom_hbond_atom_site_label_D
_geom_hbond_atom_site_label_H
_geom_hbond_atom_site_label_A
_geom_hbond_distance_DH
_geom_hbond_distance_HA
_geom_hbond_distance_DA
_geom_hbond_angle_DHA
_geom_hbond_site_symmetry_A
O200 H200 O3 0.95 1.75 2.611(2) 148.4 13_655

loop_
_geom_torsion_atom_site_label_1
_geom_torsion_atom_site_label_2
_geom_torsion_atom_site_label_3
_geom_torsion_atom_site_label_4
_geom_torsion
_geom_torsion_site_symmetry_1
_geom_torsion_site_symmetry_4
Fe2 O1 C1 N1 -0.9(3) . 2_645
Fe2 O1 C1 C2 -179.18(17) . 2_645
C7 C2 C3 C4 -1.3(6) . .
C1 C2 C3 C4 176.3(4) 3_765 .
C2 C3 C4 C5 -0.4(7) . .
C3 C4 C5 C6 1.1(7) . .
C4 C5 C6 C7 0.1(6) . .
Fe2 O3 C7 C6 -149.3(2) . .
Fe2 O3 C7 C2 31.7(3) . .
C5 C6 C7 O3 179.1(3) . .
C5 C6 C7 C2 -1.8(5) . .
C3 C2 C7 O3 -178.6(3) . .
C1 C2 C7 O3 4.0(4) 3_765 .
C3 C2 C7 C6 2.4(4) . .
C1 C2 C7 C6 -175.0(3) 3_765 .
Fe2 O100 C100 O101 -15.7(3) . .
Fe2 O100 C100 C101 163.31(16) . .
Fe1 O101 C100 O100 -2.5(3) . .
Fe1 O101 C100 C101 178.48(15) . .
O100 C100 C101 C102 -0.2(3) . .
O101 C100 C101 C102 178.9(2) . .
O100 C100 C101 C106 -177.0(2) . .
O101 C100 C101 C106 2.1(3) . .
C106 C101 C102 C103 0.5(5) . .
C100 C101 C102 C103 -176.3(3) . .
C101 C102 C103 C104 -0.5(6) . .
C102 C103 C104 C105 -0.1(6) . .
C103 C104 C105 C106 0.7(6) . .
C104 C105 C106 C101 -0.7(4) . .
C102 C101 C106 C105 0.1(4) . .
C100 C101 C106 C105 176.9(2) . .
